data_1526342
loop_
_publ_author_name
'Reece, J.J.'
'Welch, M.D.'
'Redfern, S.A.T.'
'Henderson, C.M.B.'

_publ_section_title
;
 Mn-Mg disordering in cummingtonite: a high-temperature neutron powder
 diffraction study
;
_journal_name_full 'Mineralogical Magazine (1969-)'
_journal_page_first 255
_journal_page_last 266
_journal_volume 64
_journal_year 2000
_chemical_formula_sum 'Ca0.41 H2 Mg5.318 Mn1.142 Na0.13 O24 Si8'
_chemical_name_systematic
;
(Na0.13 Ca0.41 Mg0.452 Mn1.008) (Mg4.866 Mn0.134) Si8 O22 (O H)2
;
_space_group_IT_number 12
_symmetry_space_group_name_Hall '-C 2y'
_symmetry_space_group_name_H-M 'C 1 2/m 1'
_cell_angle_alpha 90
_cell_angle_beta 102.493
_cell_angle_gamma 90
_cell_formula_units_Z 2
_cell_length_a 9.5824
_cell_length_b 18.07669
_cell_length_c 5.3104
_cell_volume 898.077
_citation_journal_id_ASTM MNLMBB
_cod_data_source_file Reece_MNLMBB_2000_274.cif
_cod_data_source_block H2Ca0.41Mg5.318Mn1.142Na0.13O24Si8
_cod_original_cell_volume 898.0774
_cod_original_formula_sum 'H2 Ca0.41 Mg5.318 Mn1.142 Na0.13 O24 Si8'
_cod_database_code 1526342

loop_
_symmetry_equiv_pos_as_xyz
x,y,z
-x,y,-z
-x,-y,-z
x,-y,z
x+1/2,y+1/2,z
-x+1/2,y+1/2,-z
-x+1/2,-y+1/2,-z
x+1/2,-y+1/2,z

loop_
_atom_site_label
_atom_site_type_symbol
_atom_site_fract_x
_atom_site_fract_y
_atom_site_fract_z
_atom_site_occupancy
_atom_site_U_iso_or_equiv
Mg3 Mg+2 0 0 0 1 0.0
Ca1 Ca+2 0 0.2396 0.5 0.205 0.0
Mn1 Mn+2 0 0.1763 0 0.067 0.0
Mg2 Mg+2 0 0.1763 0 0.933 0.0
Mg1 Mg+2 0 0.0875 0.5 1 0.0
Si2 Si+4 0.2899 0.1687 0.7801 1 0.0
Na1 Na+1 0 0.2396 0.5 0.065 0.0
O4 O-2 0.3779 0.2463 0.7839 1 0.0
O2 O-2 0.1214 0.1727 0.7186 1 0.0
Mg4 Mg+2 0 0.2396 0.5 0.226 0.0
O3 O-2 0.1035 0 0.7145 1 0.0
O5 O-2 0.3436 0.1281 0.0572 1 0.0
O6 O-2 0.3566 0.1213 0.5666 1 0.0
O7 O-2 0.3381 0 0.2766 1 0.0
Mn2 Mn+2 0 0.2396 0.5 0.504 0.0
Si1 Si+4 0.2873 0.0852 0.2767 1 0.0
H1 H+1 0.2275 0 0.7269 1 0.0
O1 O-2 0.117 0.0878 0.2159 1 0.0
